data_4341354
loop_
_publ_author_name
'Mishra, Shashank'
'Jeanneau, Erwann'
'Ledoux, Gilles'
'Daniele, St\'ephane'

_publ_section_title
;
 Novel barium-organic incorporated iodometalates: do they have template
 properties for constructing rare heterotrimetallic hybrids?
;
_journal_issue 21
_journal_name_full 'Inorganic chemistry'
_journal_page_first 11721
_journal_page_last 11731
_journal_paper_doi 10.1021/ic501963y
_journal_volume 53
_journal_year 2014
_chemical_formula_moiety 'C20 H44 Ba O10, Cu2 I4'
_chemical_formula_sum 'C20 H44 Ba Cu2 I4 O10'
_chemical_formula_weight 1216.61
_space_group_IT_number 2
_symmetry_cell_setting triclinic
_symmetry_space_group_name_Hall '-P 1'
_symmetry_space_group_name_H-M 'P -1'
_atom_sites_solution_hydrogens difmap
_atom_sites_solution_primary direct
_audit_creation_date 13-07-22
_audit_creation_method CRYSTALS_ver_14.40
_cell_angle_alpha 89.678(4)
_cell_angle_beta 89.152(4)
_cell_angle_gamma 89.445(4)
_cell_formula_units_Z 2
_cell_length_a 10.9605(6)
_cell_length_b 13.4534(7)
_cell_length_c 13.4631(7)
_cell_measurement_reflns_used 21216
_cell_measurement_temperature 100
_cell_measurement_theta_max 29.7022
_cell_measurement_theta_min 3.3794
_cell_volume 1984.87(18)
_computing_cell_refinement
;
CrysAlisPro, Agilent Technologies,
Version 1.171.35.21 (release 20-01-2012 CrysAlis171 .NET)
(compiled Jan 23 2012,18:06:46)
;
_computing_data_collection
;
CrysAlisPro, Agilent Technologies,
Version 1.171.35.21 (release 20-01-2012 CrysAlis171 .NET)
(compiled Jan 23 2012,18:06:46)
;
_computing_data_reduction
;
CrysAlisPro, Agilent Technologies,
Version 1.171.35.21 (release 20-01-2012 CrysAlis171 .NET)
(compiled Jan 23 2012,18:06:46)
;
_computing_molecular_graphics 'CAMERON (Watkin et al., 1996)'
_computing_publication_material 'CRYSTALS (Betteridge et al., 2003)'
_computing_structure_refinement 'CRYSTALS (Betteridge et al., 2003)'
_computing_structure_solution 'SIR97 (Altomare et al., 1999)'
_diffrn_ambient_temperature 100
_diffrn_detector_area_resol_mean 10.4685
_diffrn_measured_fraction_theta_full 0.983
_diffrn_measured_fraction_theta_max 0.909
_diffrn_measurement_device_type 'Xcalibur, Atlas, Gemini ultra'
_diffrn_measurement_method \w
_diffrn_radiation_monochromator graphite
_diffrn_radiation_source 'Enhance (Mo) X-ray Source'
_diffrn_radiation_type 'Mo K\a'
_diffrn_radiation_wavelength 0.7107
_diffrn_reflns_av_R_equivalents 0.000
_diffrn_reflns_limit_h_max 14
_diffrn_reflns_limit_h_min -15
_diffrn_reflns_limit_k_max 18
_diffrn_reflns_limit_k_min -18
_diffrn_reflns_limit_l_max 18
_diffrn_reflns_limit_l_min 0
_diffrn_reflns_number 51460
_diffrn_reflns_theta_full 25.098
_diffrn_reflns_theta_max 29.527
_diffrn_reflns_theta_min 3.377
_diffrn_standards_number 0
_exptl_absorpt_coefficient_mu 5.191
_exptl_absorpt_correction_T_max 0.451
_exptl_absorpt_correction_T_min 0.310
_exptl_absorpt_correction_type analytical
_exptl_absorpt_process_details
;
CrysAlisPro, Agilent Technologies,
Version 1.171.35.21 (release 20-01-2012 CrysAlis171 .NET)
(compiled Jan 23 2012,18:06:46)
Analytical numeric absorption correction using a multifaceted crystal
            model based on expressions derived by R.C. Clark & J.S. Reid.
(Clark, R. C. & Reid, J. S. (1995). Acta Cryst. A51, 887-897)
;
_exptl_crystal_colour colorless
_exptl_crystal_density_diffrn 2.036
_exptl_crystal_density_method 'not measured'
_exptl_crystal_description block
_exptl_crystal_F_000 1140
_exptl_crystal_size_max 0.319
_exptl_crystal_size_mid 0.301
_exptl_crystal_size_min 0.221
_platon_squeeze_details
;
;
_refine_diff_density_max 4.45
_refine_diff_density_min -4.86
_refine_ls_extinction_method None
_refine_ls_goodness_of_fit_ref 0.9846
_refine_ls_hydrogen_treatment constr
_refine_ls_matrix_type full
_refine_ls_number_parameters 334
_refine_ls_number_reflns 10083
_refine_ls_number_restraints 12
_refine_ls_R_factor_all 0.0998
_refine_ls_R_factor_gt 0.0905
_refine_ls_shift/su_max 0.0027548
_refine_ls_shift/su_mean 0.0001643
_refine_ls_structure_factor_coef Fsqd
_refine_ls_weighting_details
;
 Method= Modified Sheldrick 
 w=1/[\s^2^(F^2^) + ( 0.00P)^2^ +*****P] 
 ,where P=(max(Fo^2^,0) + 2Fc^2^)/3 
;
_refine_ls_weighting_scheme calc
_refine_ls_wR_factor_all 0.2262
_refine_ls_wR_factor_gt 0.2227
_refine_ls_wR_factor_ref 0.2262
_reflns_limit_h_max 14
_reflns_limit_h_min -15
_reflns_limit_k_max 18
_reflns_limit_k_min -18
_reflns_limit_l_max 18
_reflns_limit_l_min 0
_reflns_number_gt 8608
_reflns_number_total 10083
_reflns_threshold_expression I>2.0\s(I)
_oxford_diffrn_Wilson_B_factor 2.01
_oxford_diffrn_Wilson_scale 0.41
_oxford_refine_ls_r_factor_ref 0.0998
_oxford_refine_ls_scale 23(2)
_oxford_reflns_number_all 10083
_oxford_reflns_threshold_expression_ref I>-10.0\s(I)
_oxford_structure_analysis_title 'smrb27 in P -1'
_cod_data_source_file ic501963y_si_006.cif
_cod_data_source_block global
_cod_depositor_comments 'Adding full bibliography for 4341352--4341362.cif.'
_cod_original_sg_symbol_H-M 'P -1 '
_cod_original_formula_sum 'C20 H44 Ba1 Cu2 I4 O10'
_cod_database_code 4341354

loop_
_symmetry_equiv_pos_as_xyz
x,y,z
-x,-y,-z

loop_
_atom_site_label
_atom_site_type_symbol
_atom_site_fract_x
_atom_site_fract_y
_atom_site_fract_z
_atom_site_U_iso_or_equiv
_atom_site_occupancy
_atom_site_adp_type
_atom_site_refinement_flags_posn
_atom_site_refinement_flags_adp
C1 C 0.4132(19) 0.3898(16) 0.3597(13) 0.0395 1.0000 Uani . .
C2 C 0.3621(15) 0.2194(14) 0.4054(13) 0.0295 1.0000 Uani . .
C3 C 0.4138(16) 0.1174(13) 0.4147(13) 0.0288 1.0000 Uani . .
C4 C 0.4807(14) -0.0155(12) 0.3116(11) 0.0233 1.0000 Uani . .
C5 C 0.5127(16) -0.0388(12) 0.2084(12) 0.0268 1.0000 Uani . .
C6 C 0.6647(16) -0.0109(12) 0.0876(12) 0.0263 1.0000 Uani . .
C7 C 0.7863(15) 0.0329(12) 0.0715(12) 0.0234 1.0000 Uani . .
C8 C 0.8744(15) 0.1980(15) 0.0529(13) 0.0314 1.0000 Uani . .
C9 C 0.9705(16) 0.1946(15) 0.1304(13) 0.0314 1.0000 Uani . .
C10 C 1.0079(17) 0.2317(16) 0.2954(15) 0.0383 1.0000 Uani . .
C11 C 0.8124(16) -0.0210(13) 0.3707(14) 0.0314 1.0000 Uani . .
C12 C 0.8024(13) 0.1060(11) 0.4908(12) 0.0203 1.0000 Uani . .
C13 C 0.7397(13) 0.2016(11) 0.5168(11) 0.0189 1.0000 Uani . .
C14 C 0.7278(16) 0.3687(11) 0.4628(12) 0.0260 1.0000 Uani . .
C15 C 0.7682(16) 0.4318(12) 0.3822(12) 0.0265 1.0000 Uani . .
C16 C 0.7487(17) 0.4608(12) 0.2085(15) 0.0339 1.0000 Uani . .
C17 C 0.6512(19) 0.4569(12) 0.1334(14) 0.0359 1.0000 Uani . .
C18 C 0.5309(17) 0.3535(13) 0.0336(14) 0.0317 1.0000 Uani . .
C19 C 0.5090(18) 0.2468(12) 0.0141(12) 0.0301 1.0000 Uani . .
C20 C 0.3490(16) 0.2101(15) 0.1264(13) 0.0317 1.0000 Uani . .
O1 O 0.4547(10) 0.2853(9) 0.3651(9) 0.0267 1.0000 Uani . .
O2 O 0.4597(10) 0.0892(8) 0.3188(8) 0.0226 1.0000 Uani . .
O3 O 0.6265(10) 0.0078(8) 0.1838(7) 0.0200 1.0000 Uani . U
O4 O 0.7722(10) 0.1387(8) 0.0807(7) 0.0192 1.0000 Uani . U
O5 O 0.9169(10) 0.2277(11) 0.2221(9) 0.0321 1.0000 Uani . .
O6 O 0.7518(10) 0.0691(8) 0.4004(7) 0.0199 1.0000 Uani . .
O7 O 0.7519(10) 0.2686(8) 0.4381(8) 0.0202 1.0000 Uani . .
O8 O 0.7069(10) 0.4046(8) 0.2950(8) 0.0235 1.0000 Uani . .
O9 O 0.6287(11) 0.3594(8) 0.1050(8) 0.0269 1.0000 Uani . U
O10 O 0.4747(12) 0.1934(8) 0.1013(8) 0.0277 1.0000 Uani . U
Ba1 Ba 0.65543(7) 0.20627(6) 0.25341(6) 0.0155 1.0000 Uani . .
I1 I 0.86002(9) 0.07174(8) -0.22644(7) 0.0236 1.0000 Uani . .
I3 I 1.05894(9) 0.29826(8) -0.42013(7) 0.0243 1.0000 Uani . .
I4 I 1.45069(9) 0.31172(8) -0.32718(8) 0.0266 1.0000 Uani . .
I2 I 1.14726(9) 0.26837(8) -0.11284(7) 0.0238 1.0000 Uani . .
Cu1 Cu 1.01530(17) 0.20417(15) -0.25597(15) 0.0235 1.0000 Uani . .
Cu2 Cu 1.22989(17) 0.28477(15) -0.29186(15) 0.0227 1.0000 Uani . .
H191 H 0.4448 0.2410 -0.0342 0.0361 1.0000 Uiso R .
H192 H 0.5837 0.2170 -0.0122 0.0359 1.0000 Uiso R .
H41 H 0.5474 -0.0346 0.3546 0.0280 1.0000 Uiso R .
H42 H 0.4076 -0.0509 0.3314 0.0280 1.0000 Uiso R .
H12 H 0.4804 0.4311 0.3402 0.0600 1.0000 Uiso R .
H11 H 0.3824 0.4104 0.4236 0.0600 1.0000 Uiso R .
H13 H 0.3496 0.3960 0.3118 0.0600 1.0000 Uiso R .
H72 H 0.8423 0.0079 0.1209 0.0280 1.0000 Uiso R .
H71 H 0.8169 0.0163 0.0058 0.0279 1.0000 Uiso R .
H151 H 0.7496 0.5007 0.3974 0.0319 1.0000 Uiso R .
H152 H 0.8556 0.4236 0.3722 0.0321 1.0000 Uiso R .
H131 H 0.7766 0.2291 0.5755 0.0220 1.0000 Uiso R .
H132 H 0.6539 0.1894 0.5300 0.0220 1.0000 Uiso R .
H31 H 0.4793 0.1168 0.4625 0.0340 1.0000 Uiso R .
H32 H 0.3506 0.0718 0.4363 0.0340 1.0000 Uiso R .
H113 H 0.7684 -0.0510 0.3174 0.0470 1.0000 Uiso R .
H112 H 0.8938 -0.0059 0.3483 0.0470 1.0000 Uiso R .
H111 H 0.8153 -0.0660 0.4261 0.0470 1.0000 Uiso R .
H203 H 0.3266 0.1688 0.1821 0.0469 1.0000 Uiso R .
H202 H 0.3360 0.2787 0.1436 0.0469 1.0000 Uiso R .
H201 H 0.2995 0.1939 0.0706 0.0470 1.0000 Uiso R .
H52 H 0.4493 -0.0139 0.1651 0.0320 1.0000 Uiso R .
H51 H 0.5209 -0.1103 0.2008 0.0321 1.0000 Uiso R .
H141 H 0.7713 0.3858 0.5226 0.0309 1.0000 Uiso R .
H142 H 0.6408 0.3781 0.4740 0.0310 1.0000 Uiso R .
H103 H 0.9705 0.2419 0.3596 0.0579 1.0000 Uiso R .
H102 H 1.0624 0.2856 0.2808 0.0580 1.0000 Uiso R .
H101 H 1.0533 0.1703 0.2958 0.0580 1.0000 Uiso R .
H121 H 0.8892 0.1175 0.4811 0.0250 1.0000 Uiso R .
H122 H 0.7904 0.0577 0.5439 0.0251 1.0000 Uiso R .
H82 H 0.8472 0.2663 0.0441 0.0380 1.0000 Uiso R .
H81 H 0.9086 0.1734 -0.0092 0.0380 1.0000 Uiso R .
H21 H 0.3358 0.2430 0.4701 0.0350 1.0000 Uiso R .
H22 H 0.2930 0.2186 0.3613 0.0351 1.0000 Uiso R .
H62 H 0.6073 0.0182 0.0415 0.0321 1.0000 Uiso R .
H61 H 0.6695 -0.0821 0.0771 0.0320 1.0000 Uiso R .
H171 H 0.6761 0.4953 0.0752 0.0430 1.0000 Uiso R .
H172 H 0.5769 0.4852 0.1617 0.0429 1.0000 Uiso R .
H162 H 0.7632 0.5293 0.2268 0.0400 1.0000 Uiso R .
H161 H 0.8235 0.4317 0.1818 0.0400 1.0000 Uiso R .
H91 H 1.0367 0.2385 0.1112 0.0380 1.0000 Uiso R .
H92 H 1.0018 0.1272 0.1377 0.0380 1.0000 Uiso R .
H181 H 0.5552 0.3864 -0.0278 0.0380 1.0000 Uiso R .
H182 H 0.4573 0.3850 0.0599 0.0380 1.0000 Uiso R .

loop_
_atom_site_aniso_label
_atom_site_aniso_U_11
_atom_site_aniso_U_22
_atom_site_aniso_U_33
_atom_site_aniso_U_23
_atom_site_aniso_U_13
_atom_site_aniso_U_12
C1 0.048(11) 0.057(13) 0.013(7) 0.008(8) -0.002(7) 0.006(10)
C2 0.020(7) 0.046(10) 0.022(8) -0.004(7) 0.002(6) -0.002(7)
C3 0.032(8) 0.026(8) 0.028(8) 0.001(7) 0.004(7) -0.008(7)
C4 0.025(7) 0.025(8) 0.020(7) 0.013(6) -0.008(6) -0.007(6)
C5 0.033(8) 0.022(8) 0.026(8) -0.001(6) 0.002(7) -0.015(7)
C6 0.040(9) 0.021(7) 0.018(7) -0.011(6) 0.006(6) -0.007(7)
C7 0.029(8) 0.022(7) 0.019(7) -0.003(6) -0.002(6) 0.007(6)
C8 0.021(7) 0.048(11) 0.025(8) -0.003(7) 0.011(6) -0.006(7)
C9 0.028(8) 0.042(10) 0.024(8) -0.003(7) 0.007(7) -0.003(7)
C10 0.032(9) 0.046(11) 0.037(10) -0.015(9) -0.011(8) 0.007(8)
C11 0.029(8) 0.029(9) 0.035(9) -0.003(7) 0.012(7) 0.013(7)
C12 0.019(7) 0.018(7) 0.024(7) 0.006(6) -0.006(6) 0.002(5)
C13 0.020(7) 0.022(7) 0.015(6) -0.001(5) 0.008(5) -0.004(5)
C14 0.037(9) 0.015(7) 0.026(8) -0.006(6) 0.002(7) 0.002(6)
C15 0.034(9) 0.019(7) 0.027(8) -0.008(6) -0.008(7) 0.002(6)
C16 0.039(9) 0.013(7) 0.050(11) -0.004(7) 0.010(8) -0.013(7)
C17 0.053(11) 0.014(7) 0.040(10) 0.006(7) 0.022(9) -0.008(7)
C18 0.041(10) 0.022(8) 0.032(9) 0.003(7) -0.004(7) 0.011(7)
C19 0.052(11) 0.023(8) 0.015(7) 0.007(6) -0.017(7) 0.005(7)
C20 0.031(8) 0.044(10) 0.020(8) -0.005(7) 0.009(7) -0.002(7)
O1 0.025(6) 0.028(6) 0.026(6) 0.001(5) 0.010(5) 0.001(5)
O2 0.023(5) 0.022(5) 0.022(5) -0.001(4) 0.009(4) -0.003(4)
O3 0.030(4) 0.018(4) 0.012(4) 0.002(3) 0.003(3) -0.003(4)
O4 0.030(4) 0.018(4) 0.009(4) 0.001(3) 0.011(3) -0.001(3)
O5 0.016(5) 0.056(8) 0.024(6) -0.010(6) 0.002(4) -0.001(5)
O6 0.032(6) 0.015(5) 0.013(5) 0.001(4) -0.005(4) 0.007(4)
O7 0.028(5) 0.016(5) 0.016(5) 0.001(4) -0.002(4) 0.004(4)
O8 0.033(6) 0.019(5) 0.019(5) -0.008(4) 0.011(4) -0.007(4)
O9 0.043(5) 0.020(4) 0.018(4) 0.008(3) -0.007(4) 0.008(4)
O10 0.043(5) 0.022(4) 0.018(4) 0.007(3) -0.006(4) 0.007(4)
Ba1 0.0178(4) 0.0148(4) 0.0137(4) 0.0025(3) 0.0006(3) 0.0003(3)
I1 0.0252(5) 0.0272(5) 0.0185(4) 0.0049(4) 0.0003(4) -0.0052(4)
I3 0.0246(5) 0.0284(5) 0.0200(5) 0.0038(4) -0.0032(4) -0.0043(4)
I4 0.0220(5) 0.0276(5) 0.0301(5) 0.0008(4) 0.0053(4) 0.0010(4)
I2 0.0258(5) 0.0289(5) 0.0167(4) 0.0052(4) -0.0012(4) -0.0037(4)
Cu1 0.0217(9) 0.0231(9) 0.0256(10) 0.0005(7) 0.0035(7) 0.0005(7)
Cu2 0.0217(9) 0.0227(9) 0.0236(9) 0.0003(7) 0.0008(7) -0.0005(7)

loop_
_atom_type_symbol
_atom_type_scat_dispersion_real
_atom_type_scat_dispersion_imag
_atom_type_scat_Cromer_Mann_a1
_atom_type_scat_Cromer_Mann_b1
_atom_type_scat_Cromer_Mann_a2
_atom_type_scat_Cromer_Mann_b2
_atom_type_scat_Cromer_Mann_a3
_atom_type_scat_Cromer_Mann_b3
_atom_type_scat_Cromer_Mann_a4
_atom_type_scat_Cromer_Mann_b4
_atom_type_scat_Cromer_Mann_c
_atom_type_scat_source
C 0.0033 0.0016 2.3100 20.8439 1.0200 10.2075 1.5886 0.5687 0.8650 51.6512 0.2156 'International Tables Vol C 4.2.6.8 and 6.1.1.4'
H 0.0000 0.0000 0.4930 10.5109 0.3229 26.1257 0.1402 3.1424 0.0408 57.7998 0.0030 'International Tables Vol C 4.2.6.8 and 6.1.1.4'
O 0.0106 0.0060 3.0485 13.2771 2.2868 5.7011 1.5463 0.3239 0.8670 32.9089 0.2508 'International Tables Vol C 4.2.6.8 and 6.1.1.4'
Cu 0.3201 1.2651 13.3380 3.5828 7.1676 0.2470 5.6158 11.3966 1.6735 64.8126 1.1910 'International Tables Vol C 4.2.6.8 and 6.1.1.4'
I -0.4742 1.8119 20.1472 4.3470 18.9949 0.3814 7.5138 27.7660 2.2735 66.8776 4.0712 'International Tables Vol C 4.2.6.8 and 6.1.1.4'
Ba -0.3244 2.2819 20.3361 3.2160 19.2970 0.2756 10.8880 20.2073 2.6959 167.2020 2.7731 'International Tables Vol C 4.2.6.8 and 6.1.1.4'

loop_
_geom_angle_atom_site_label_1
_geom_angle_atom_site_label_2
_geom_angle_atom_site_label_3
_geom_angle
_geom_angle_publ_flag
O1 C1 H12 109.5 no
O1 C1 H11 109.6 no
H12 C1 H11 109.5 no
O1 C1 H13 109.5 no
H12 C1 H13 109.5 no
H11 C1 H13 109.3 no
C3 C2 O1 109.4(13) yes
C3 C2 H21 109.6 no
O1 C2 H21 109.3 no
C3 C2 H22 109.6 no
O1 C2 H22 109.5 no
H21 C2 H22 109.5 no
C2 C3 O2 107.4(14) yes
C2 C3 H31 110.0 no
O2 C3 H31 110.1 no
C2 C3 H32 109.9 no
O2 C3 H32 109.9 no
H31 C3 H32 109.5 no
C5 C4 O2 108.4(12) yes
C5 C4 H41 109.8 no
O2 C4 H41 109.3 no
C5 C4 H42 109.8 no
O2 C4 H42 109.9 no
H41 C4 H42 109.6 no
C4 C5 O3 108.5(12) yes
C4 C5 H52 109.5 no
O3 C5 H52 109.9 no
C4 C5 H51 109.7 no
O3 C5 H51 109.7 no
H52 C5 H51 109.6 no
C7 C6 O3 108.9(13) yes
C7 C6 H62 109.7 no
O3 C6 H62 109.8 no
C7 C6 H61 109.5 no
O3 C6 H61 109.6 no
H62 C6 H61 109.3 no
C6 C7 O4 107.2(12) yes
C6 C7 H72 110.0 no
O4 C7 H72 110.0 no
C6 C7 H71 109.9 no
O4 C7 H71 110.2 no
H72 C7 H71 109.6 no
C9 C8 O4 111.4(15) yes
C9 C8 H82 109.0 no
O4 C8 H82 108.9 no
C9 C8 H81 109.1 no
O4 C8 H81 109.0 no
H82 C8 H81 109.4 no
C8 C9 O5 108.1(14) yes
C8 C9 H91 109.5 no
O5 C9 H91 109.5 no
C8 C9 H92 110.1 no
O5 C9 H92 110.1 no
H91 C9 H92 109.5 no
O5 C10 H103 109.8 no
O5 C10 H102 109.6 no
H103 C10 H102 109.3 no
O5 C10 H101 109.5 no
H103 C10 H101 109.4 no
H102 C10 H101 109.3 no
O6 C11 H113 109.5 no
O6 C11 H112 109.1 no
H113 C11 H112 109.5 no
O6 C11 H111 109.4 no
H113 C11 H111 109.5 no
H112 C11 H111 109.8 no
C13 C12 O6 108.6(11) yes
C13 C12 H121 109.4 no
O6 C12 H121 109.6 no
C13 C12 H122 110.0 no
O6 C12 H122 109.7 no
H121 C12 H122 109.5 no
C12 C13 O7 109.6(11) yes
C12 C13 H131 109.2 no
O7 C13 H131 109.4 no
C12 C13 H132 109.4 no
O7 C13 H132 109.6 no
H131 C13 H132 109.5 no
C15 C14 O7 109.2(13) yes
C15 C14 H141 109.3 no
O7 C14 H141 109.8 no
C15 C14 H142 109.6 no
O7 C14 H142 109.4 no
H141 C14 H142 109.6 no
C14 C15 O8 108.9(14) yes
C14 C15 H151 109.9 no
O8 C15 H151 109.3 no
C14 C15 H152 109.5 no
O8 C15 H152 109.7 no
H151 C15 H152 109.5 no
C17 C16 O8 107.5(13) yes
C17 C16 H162 109.9 no
O8 C16 H162 109.9 no
C17 C16 H161 110.0 no
O8 C16 H161 110.2 no
H162 C16 H161 109.4 no
C16 C17 O9 111.2(15) yes
C16 C17 H171 109.2 no
O9 C17 H171 109.2 no
C16 C17 H172 108.9 no
O9 C17 H172 108.7 no
H171 C17 H172 109.6 no
C19 C18 O9 107.7(13) yes
C19 C18 H181 109.4 no
O9 C18 H181 109.7 no
C19 C18 H182 110.4 no
O9 C18 H182 110.3 no
H181 C18 H182 109.3 no
C18 C19 O10 112.5(14) yes
C18 C19 H191 109.1 no
O10 C19 H191 108.8 no
C18 C19 H192 108.7 no
O10 C19 H192 108.0 no
H191 C19 H192 109.7 no
O10 C20 H203 109.4 no
O10 C20 H202 109.8 no
H203 C20 H202 109.2 no
O10 C20 H201 109.5 no
H203 C20 H201 109.5 no
H202 C20 H201 109.4 no
C1 O1 C2 112.9(13) yes
C3 O2 C4 112.3(12) yes
C5 O3 C6 112.6(12) yes
C7 O4 C8 117.0(12) yes
C9 O5 C10 109.4(13) yes
C12 O6 C11 110.6(12) yes
C14 O7 C13 114.8(11) yes
C16 O8 C15 112.2(12) yes
C18 O9 C17 112.2(13) yes
C20 O10 C19 111.3(13) yes
Cu1 I3 Cu2 61.55(7) yes
Cu1 I2 Cu2 61.52(6) yes
I2 Cu1 I3 111.85(8) yes
I2 Cu1 I1 121.01(9) yes
I3 Cu1 I1 127.07(9) yes
I2 Cu1 Cu2 59.01(6) yes
I3 Cu1 Cu2 59.03(6) yes
I1 Cu1 Cu2 158.85(10) yes
I3 Cu2 I2 112.61(8) yes
I3 Cu2 Cu1 59.42(7) yes
I2 Cu2 Cu1 59.48(7) yes
I3 Cu2 I4 125.34(9) yes
I2 Cu2 I4 121.33(9) yes
Cu1 Cu2 I4 164.09(10) yes

loop_
_geom_bond_atom_site_label_1
_geom_bond_atom_site_label_2
_geom_bond_distance
_geom_bond_publ_flag
C1 O1 1.48(2) yes
C1 H12 0.959 no
C1 H11 0.961 no
C1 H13 0.959 no
C2 C3 1.48(3) yes
C2 O1 1.45(2) yes
C2 H21 0.969 no
C2 H22 0.969 no
C3 O2 1.430(19) yes
C3 H31 0.971 no
C3 H32 0.970 no
C4 C5 1.46(2) yes
C4 O2 1.429(19) yes
C4 H41 0.971 no
C4 H42 0.969 no
C5 O3 1.435(18) yes
C5 H52 0.970 no
C5 H51 0.971 no
C6 C7 1.47(2) yes
C6 O3 1.379(17) yes
C6 H62 0.969 no
C6 H61 0.970 no
C7 O4 1.436(18) yes
C7 H72 0.969 no
C7 H71 0.968 no
C8 C9 1.49(2) yes
C8 O4 1.426(19) yes
C8 H82 0.971 no
C8 H81 0.971 no
C9 O5 1.431(19) yes
C9 H91 0.971 no
C9 H92 0.971 no
C10 O5 1.42(2) yes
C10 H103 0.961 no
C10 H102 0.961 no
C10 H101 0.960 no
C11 O6 1.431(18) yes
C11 H113 0.963 no
C11 H112 0.961 no
C11 H111 0.960 no
C12 C13 1.49(2) yes
C12 O6 1.439(18) yes
C12 H121 0.971 no
C12 H122 0.972 no
C13 O7 1.393(17) yes
C13 H131 0.971 no
C13 H132 0.969 no
C14 C15 1.44(2) yes
C14 O7 1.410(17) yes
C14 H141 0.971 no
C14 H142 0.971 no
C15 O8 1.412(19) yes
C15 H151 0.970 no
C15 H152 0.971 no
C16 C17 1.48(3) yes
C16 O8 1.46(2) yes
C16 H162 0.970 no
C16 H161 0.970 no
C17 O9 1.39(2) yes
C17 H171 0.973 no
C17 H172 0.970 no
C18 C19 1.48(2) yes
C18 O9 1.45(2) yes
C18 H181 0.971 no
C18 H182 0.970 no
C19 O10 1.421(19) yes
C19 H191 0.969 no
C19 H192 0.970 no
C20 O10 1.43(2) yes
C20 H203 0.961 no
C20 H202 0.962 no
C20 H201 0.960 no
I1 Cu1 2.502(2) yes
I3 Cu1 2.582(2) yes
I3 Cu2 2.571(2) yes
I4 Cu2 2.489(2) yes
I2 Cu1 2.584(2) yes
I2 Cu2 2.571(2) yes
Cu1 Cu2 2.636(3) yes

loop_
_geom_hbond_atom_site_label_D
_geom_hbond_atom_site_label_H
_geom_hbond_atom_site_label_A
_geom_hbond_angle_DHA
_geom_hbond_distance_DH
_geom_hbond_distance_HA
_geom_hbond_distance_DA
_geom_hbond_publ_flag
C1 H12 O8 136.00 0.959 2.570 3.33(2) yes
C11 H113 O3 136.00 0.963 2.514 3.28(2) yes
C20 H203 O2 130.00 0.961 2.588 3.29(2) yes

loop_
_platon_squeeze_void_nr
_platon_squeeze_void_average_x
_platon_squeeze_void_average_y
_platon_squeeze_void_average_z
_platon_squeeze_void_volume
_platon_squeeze_void_count_electrons
_platon_squeeze_void_content
1 0.500 1.000 1.000 296 115 ' '
